data_4073033
loop_
_publ_author_name
'Jaroschik, Florian'
'Nief, Fran\,cois'
'Le Goff, Xavier-Fr\'ed\'eric'
'Ricard, Louis'

_publ_section_title
;
 Isolation of Stable Organodysprosium(II) Complexes by Chemical Reduction
 of Dysprosium(III) Precursors
;
_journal_issue 5
_journal_name_full Organometallics
_journal_page_first 1123
_journal_paper_doi 10.1021/om0700213
_journal_volume 26
_journal_year 2007
_chemical_formula_moiety C28H22?
_chemical_formula_sum 'C14 H11'
_chemical_formula_weight 179.23
_chemical_name_systematic
; 
 ? 
;
_space_group_IT_number 14
_symmetry_cell_setting monoclinic
_symmetry_space_group_name_Hall '-P 2ybc'
_symmetry_space_group_name_H-M 'P 1 21/c 1'
_atom_sites_solution_hydrogens geom
_atom_sites_solution_primary direct
_atom_sites_solution_secondary difmap
_audit_creation_method SHELXL-97
_cell_angle_alpha 90.00
_cell_angle_beta 96.346(5)
_cell_angle_gamma 90.00
_cell_formula_units_Z 4
_cell_length_a 5.776(5)
_cell_length_b 21.241(5)
_cell_length_c 7.906(5)
_cell_measurement_reflns_used 382
_cell_measurement_temperature 150.0(1)
_cell_measurement_theta_max 27.485
_cell_measurement_theta_min 0.998
_cell_volume 964.0(11)
_computing_structure_refinement 'SHELXL-97 (Sheldrick, 1997)'
_computing_structure_solution 'SHELXS-97 (Sheldrick, 1990)'
_diffrn_ambient_temperature 150.0(1)
_diffrn_measured_fraction_theta_full 0.928
_diffrn_measured_fraction_theta_max 0.928
_diffrn_measurement_device_type KappaCCD
_diffrn_measurement_method 'phi and omega scans'
_diffrn_radiation_monochromator graphite
_diffrn_radiation_source 'fine-focus sealed tube'
_diffrn_radiation_type MoK\a
_diffrn_radiation_wavelength 0.71069
_diffrn_reflns_av_R_equivalents 0.0418
_diffrn_reflns_av_sigmaI/netI 0.0557
_diffrn_reflns_limit_h_max 5
_diffrn_reflns_limit_h_min -6
_diffrn_reflns_limit_k_max 24
_diffrn_reflns_limit_k_min -18
_diffrn_reflns_limit_l_max 8
_diffrn_reflns_limit_l_min -8
_diffrn_reflns_number 2759
_diffrn_reflns_theta_full 23.81
_diffrn_reflns_theta_max 23.81
_diffrn_reflns_theta_min 2.76
_exptl_absorpt_coefficient_mu 0.070
_exptl_absorpt_correction_T_max 0.9972
_exptl_absorpt_correction_T_min 0.9794
_exptl_absorpt_correction_type multi-scan
_exptl_crystal_colour Colorless
_exptl_crystal_density_diffrn 1.235
_exptl_crystal_density_method 'not measured'
_exptl_crystal_description Needle
_exptl_crystal_F_000 380
_exptl_crystal_size_max 0.30
_exptl_crystal_size_mid 0.04
_exptl_crystal_size_min 0.04
_refine_diff_density_max 0.128
_refine_diff_density_min -0.124
_refine_diff_density_rms 0.034
_refine_ls_extinction_coef 0.031(5)
_refine_ls_extinction_expression Fc^*^=kFc[1+0.001xFc^2^\l^3^/sin(2\q)]^-1/4^
_refine_ls_extinction_method SHELXL
_refine_ls_goodness_of_fit_ref 1.026
_refine_ls_hydrogen_treatment constr
_refine_ls_matrix_type full
_refine_ls_number_parameters 128
_refine_ls_number_reflns 1374
_refine_ls_number_restraints 0
_refine_ls_restrained_S_all 1.026
_refine_ls_R_factor_all 0.0588
_refine_ls_R_factor_gt 0.0400
_refine_ls_shift/su_max 0.000
_refine_ls_shift/su_mean 0.000
_refine_ls_structure_factor_coef Fsqd
_refine_ls_weighting_details 'calc w=1/[\s^2^(Fo^2^)+(0.0423P)^2^+0.0000P] where P=(Fo^2^+2Fc^2^)/3'
_refine_ls_weighting_scheme calc
_refine_ls_wR_factor_gt 0.0879
_refine_ls_wR_factor_ref 0.0944
_reflns_number_gt 1044
_reflns_number_total 1374
_reflns_threshold_expression >2sigma(I)
_cod_data_source_file om0700213si20070109_034632.cif
_cod_data_source_block fj_stilbene
_cod_depositor_comments
;
The following automatic conversions were performed:

'_symmetry_cell_setting' value 'Monoclinic' changed to 'monoclinic'
according to /home/saulius/struct/CIF-dictionaries/cif_core.dic
dictionary named 'cif_core.dic' version 2.4.1 from 2010-06-29.

Automatic conversion script
Id: cif_fix_values 1715 2011-07-08 13:25:40Z adriana 
;
_cod_original_sg_symbol_H-M 'P21/c     '
_cod_database_code 4073033

loop_
_symmetry_equiv_pos_as_xyz
'x, y, z'
'-x, y+1/2, -z+1/2'
'-x, -y, -z'
'x, -y-1/2, z-1/2'

loop_
_atom_site_label
_atom_site_type_symbol
_atom_site_fract_x
_atom_site_fract_y
_atom_site_fract_z
_atom_site_U_iso_or_equiv
_atom_site_adp_type
_atom_site_occupancy
_atom_site_symmetry_multiplicity
_atom_site_calc_flag
_atom_site_refinement_flags
C1 C -0.1584(3) 0.12639(7) 0.51643(19) 0.0310(5) Uani 1 1 d .
H1 H -0.2745 0.1071 0.5752 0.037 Uiso 1 1 calc R
C2 C -0.1826(3) 0.18874(7) 0.4674(2) 0.0359(5) Uani 1 1 d .
H2 H -0.3135 0.2122 0.4949 0.043 Uiso 1 1 calc R
C3 C -0.0175(3) 0.21735(8) 0.3787(2) 0.0379(5) Uani 1 1 d .
H3 H -0.0350 0.2602 0.3449 0.045 Uiso 1 1 calc R
C4 C 0.1731(3) 0.18308(7) 0.3398(2) 0.0365(5) Uani 1 1 d .
H4 H 0.2863 0.2022 0.2780 0.044 Uiso 1 1 calc R
C5 C 0.1992(3) 0.12081(7) 0.39067(19) 0.0316(5) Uani 1 1 d .
H5 H 0.3312 0.0977 0.3639 0.038 Uiso 1 1 calc R
C6 C 0.0350(3) 0.09161(7) 0.48037(18) 0.0280(4) Uani 1 1 d .
C7 C 0.0733(3) 0.02533(7) 0.54257(19) 0.0280(4) Uani 1 1 d .
C8 C 0.2407(3) 0.01198(7) 0.67062(19) 0.0307(4) Uani 1 1 d .
H8 H 0.2609 -0.0315 0.6968 0.037 Uiso 1 1 calc R
C9 C 0.3967(3) 0.05502(7) 0.77564(18) 0.0277(4) Uani 1 1 d .
C10 C 0.3340(3) 0.11572(7) 0.8210(2) 0.0341(5) Uani 1 1 d .
H10 H 0.1861 0.1320 0.7778 0.041 Uiso 1 1 calc R
C11 C 0.4841(3) 0.15232(8) 0.9276(2) 0.0384(5) Uani 1 1 d .
H11 H 0.4373 0.1933 0.9577 0.046 Uiso 1 1 calc R
C12 C 0.7014(3) 0.13020(8) 0.9913(2) 0.0372(5) Uani 1 1 d .
H12 H 0.8043 0.1558 1.0639 0.045 Uiso 1 1 calc R
C13 C 0.7662(3) 0.07056(8) 0.9480(2) 0.0351(5) Uani 1 1 d .
H13 H 0.9158 0.0550 0.9898 0.042 Uiso 1 1 calc R
C14 C 0.6149(3) 0.03308(7) 0.84373(19) 0.0322(5) Uani 1 1 d .
H14 H 0.6607 -0.0085 0.8180 0.039 Uiso 1 1 calc R

loop_
_atom_site_aniso_label
_atom_site_aniso_U_11
_atom_site_aniso_U_22
_atom_site_aniso_U_33
_atom_site_aniso_U_23
_atom_site_aniso_U_13
_atom_site_aniso_U_12
C1 0.0309(11) 0.0283(9) 0.0338(9) 0.0017(7) 0.0032(8) -0.0011(8)
C2 0.0361(12) 0.0299(10) 0.0407(10) 0.0003(8) 0.0006(9) 0.0046(8)
C3 0.0501(13) 0.0235(9) 0.0383(10) 0.0005(8) -0.0029(9) -0.0015(9)
C4 0.0423(13) 0.0304(9) 0.0371(10) 0.0010(8) 0.0055(9) -0.0093(9)
C5 0.0316(11) 0.0295(10) 0.0338(9) -0.0042(7) 0.0044(8) -0.0023(8)
C6 0.0316(11) 0.0239(9) 0.0274(9) -0.0033(7) -0.0014(8) -0.0026(8)
C7 0.0292(11) 0.0243(9) 0.0312(9) -0.0007(7) 0.0061(8) 0.0003(7)
C8 0.0342(11) 0.0247(9) 0.0335(9) 0.0004(7) 0.0052(8) -0.0008(8)
C9 0.0304(11) 0.0252(9) 0.0276(9) 0.0018(7) 0.0034(8) -0.0026(8)
C10 0.0342(11) 0.0308(10) 0.0365(9) 0.0000(8) 0.0008(8) 0.0003(8)
C11 0.0443(13) 0.0285(10) 0.0413(10) -0.0063(8) 0.0006(9) -0.0008(9)
C12 0.0411(13) 0.0335(10) 0.0355(10) 0.0000(8) -0.0029(9) -0.0105(9)
C13 0.0308(11) 0.0388(10) 0.0347(10) 0.0052(8) -0.0004(8) -0.0038(8)
C14 0.0372(12) 0.0273(9) 0.0325(9) 0.0012(7) 0.0052(8) 0.0001(8)

loop_
_atom_type_symbol
_atom_type_description
_atom_type_scat_dispersion_real
_atom_type_scat_dispersion_imag
_atom_type_scat_source
C C 0.0033 0.0016 'International Tables Vol C Tables 4.2.6.8 and 6.1.1.4'
H H 0.0000 0.0000 'International Tables Vol C Tables 4.2.6.8 and 6.1.1.4'

loop_
_geom_angle_atom_site_label_1
_geom_angle_atom_site_label_2
_geom_angle_atom_site_label_3
_geom_angle
_geom_angle_site_symmetry_1
_geom_angle_site_symmetry_3
C2 C1 C6 120.58(16) . .
C2 C1 H1 119.7 . .
C6 C1 H1 119.7 . .
C1 C2 C3 120.53(16) . .
C1 C2 H2 119.7 . .
C3 C2 H2 119.7 . .
C4 C3 C2 119.44(16) . .
C4 C3 H3 120.3 . .
C2 C3 H3 120.3 . .
C3 C4 C5 120.11(16) . .
C3 C4 H4 119.9 . .
C5 C4 H4 119.9 . .
C4 C5 C6 121.00(16) . .
C4 C5 H5 119.5 . .
C6 C5 H5 119.5 . .
C5 C6 C1 118.32(15) . .
C5 C6 C7 120.10(15) . .
C1 C6 C7 121.52(14) . .
C8 C7 C7 120.87(18) . 3_556
C8 C7 C6 120.70(14) . .
C7 C7 C6 118.42(17) 3_556 .
C7 C8 C9 129.39(15) . .
C7 C8 H8 115.3 . .
C9 C8 H8 115.3 . .
C14 C9 C10 117.27(14) . .
C14 C9 C8 118.70(15) . .
C10 C9 C8 123.90(16) . .
C11 C10 C9 120.90(16) . .
C11 C10 H10 119.5 . .
C9 C10 H10 119.5 . .
C10 C11 C12 120.99(16) . .
C10 C11 H11 119.5 . .
C12 C11 H11 119.5 . .
C13 C12 C11 118.95(15) . .
C13 C12 H12 120.5 . .
C11 C12 H12 120.5 . .
C12 C13 C14 120.42(17) . .
C12 C13 H13 119.8 . .
C14 C13 H13 119.8 . .
C13 C14 C9 121.44(16) . .
C13 C14 H14 119.3 . .
C9 C14 H14 119.3 . .

loop_
_geom_bond_atom_site_label_1
_geom_bond_atom_site_label_2
_geom_bond_distance
_geom_bond_site_symmetry_2
C1 C2 1.383(2) .
C1 C6 1.395(2) .
C1 H1 0.9500 .
C2 C3 1.385(2) .
C2 H2 0.9500 .
C3 C4 1.382(3) .
C3 H3 0.9500 .
C4 C5 1.386(2) .
C4 H4 0.9500 .
C5 C6 1.391(2) .
C5 H5 0.9500 .
C6 C7 1.499(2) .
C7 C8 1.351(2) .
C7 C7 1.484(3) 3_556
C8 C9 1.473(2) .
C8 H8 0.9500 .
C9 C14 1.395(2) .
C9 C10 1.397(2) .
C10 C11 1.380(2) .
C10 H10 0.9500 .
C11 C12 1.382(2) .
C11 H11 0.9500 .
C12 C13 1.375(2) .
C12 H12 0.9500 .
C13 C14 1.385(2) .
C13 H13 0.9500 .
C14 H14 0.9500 .
